data_1568285
loop_
_publ_author_name
'Hu, Yuan'
'Huang, Jin-Yu'
'Yan, Ru-Jie'
'Chen, Zhi-Chao'
'Ouyang, Qin'
'Du, Wei'
'Chen, Ying-Chun'

_publ_section_title
;
 Diastereodivergent <i>cis</i>- and <i>trans</i>-fused [4 + 2] annulations
 of cyclic 1,3-dienes and 1-azadienes <i>via</i> ligand-controlled
 palladium catalysis.
;
_journal_issue 7
_journal_name_full 'Chemical science'
_journal_page_first 1896
_journal_page_last 1901
_journal_paper_doi 10.1039/d2sc06813c
_journal_volume 14
_journal_year 2023
_chemical_formula_moiety 'C26 H21 N O'
_chemical_formula_sum 'C26 H21 N O'
_chemical_formula_weight 363.44
_space_group_crystal_system monoclinic
_space_group_IT_number 14
_space_group_name_Hall '-P 2yn'
_space_group_name_H-M_alt 'P 1 21/n 1'
_atom_sites_solution_hydrogens geom
_atom_sites_solution_primary dual
_audit_creation_date 2021-09-17
_audit_creation_method
;
Olex2 1.3
(compiled 2020.11.12 svn.r5f609507 for OlexSys, GUI svn.r6272)
;
_audit_update_record
;
2022-11-15 deposited with the CCDC.	2023-01-16 downloaded from the CCDC.
;
_cell_angle_alpha 90
_cell_angle_beta 100.454(4)
_cell_angle_gamma 90
_cell_formula_units_Z 8
_cell_length_a 10.7659(11)
_cell_length_b 13.1580(15)
_cell_length_c 27.887(3)
_cell_measurement_reflns_used 7030
_cell_measurement_temperature 149(2)
_cell_measurement_theta_max 27.472
_cell_measurement_theta_min 2.713
_cell_volume 3884.8(7)
_computing_cell_refinement 'SAINT V8.40B (?, 2016)'
_computing_data_reduction 'SAINT V8.40B (?, 2016)'
_computing_molecular_graphics 'Olex2 1.3 (Dolomanov et al., 2009)'
_computing_publication_material 'Olex2 1.3 (Dolomanov et al., 2009)'
_computing_structure_refinement 'SHELXL 2014/7 (Sheldrick, 2015)'
_computing_structure_solution 'SHELXT 2018/2 (Sheldrick, 2018)'
_diffrn_ambient_temperature 149.0
_diffrn_measured_fraction_theta_full 0.999
_diffrn_measured_fraction_theta_max 0.998
_diffrn_measurement_device_type 'Bruker APEX-II CCD'
_diffrn_measurement_method '\f and \w scans'
_diffrn_radiation_type MoK\a
_diffrn_radiation_wavelength 0.71073
_diffrn_reflns_av_R_equivalents 0.1161
_diffrn_reflns_av_unetI/netI 0.1068
_diffrn_reflns_Laue_measured_fraction_full 0.999
_diffrn_reflns_Laue_measured_fraction_max 0.998
_diffrn_reflns_limit_h_max 13
_diffrn_reflns_limit_h_min -13
_diffrn_reflns_limit_k_max 17
_diffrn_reflns_limit_k_min -17
_diffrn_reflns_limit_l_max 33
_diffrn_reflns_limit_l_min -36
_diffrn_reflns_number 36992
_diffrn_reflns_point_group_measured_fraction_full 0.999
_diffrn_reflns_point_group_measured_fraction_max 0.998
_diffrn_reflns_theta_full 25.242
_diffrn_reflns_theta_max 27.511
_diffrn_reflns_theta_min 2.145
_diffrn_source_current 1.4
_diffrn_source_power 0.07
_diffrn_source_voltage 50.0
_diffrn_standards_number 0
_exptl_absorpt_coefficient_mu 0.075
_exptl_absorpt_correction_T_max 0.7456
_exptl_absorpt_correction_T_min 0.4498
_exptl_absorpt_correction_type multi-scan
_exptl_absorpt_process_details
;
SADABS-2016/2 (Bruker,2016/2) was used for absorption correction.
wR2(int) was 0.1609 before and 0.0986 after correction.
The Ratio of minimum to maximum transmission is 0.6033.
The \l/2 correction factor is Not present.
;
_exptl_crystal_colour 'clear light colourless'
_exptl_crystal_colour_lustre clear
_exptl_crystal_colour_modifier light
_exptl_crystal_colour_primary colourless
_exptl_crystal_density_diffrn 1.243
_exptl_crystal_description plate
_exptl_crystal_F_000 1536
_exptl_crystal_size_max 0.45
_exptl_crystal_size_mid 0.13
_exptl_crystal_size_min 0.04
_refine_diff_density_max 0.372
_refine_diff_density_min -0.319
_refine_diff_density_rms 0.068
_refine_ls_extinction_method none
_refine_ls_goodness_of_fit_ref 1.021
_refine_ls_hydrogen_treatment constr
_refine_ls_matrix_type full
_refine_ls_number_parameters 505
_refine_ls_number_reflns 8881
_refine_ls_number_restraints 0
_refine_ls_restrained_S_all 1.021
_refine_ls_R_factor_all 0.1112
_refine_ls_R_factor_gt 0.0681
_refine_ls_shift/su_max 0.000
_refine_ls_shift/su_mean 0.000
_refine_ls_structure_factor_coef Fsqd
_refine_ls_weighting_details 'w=1/[\s^2^(Fo^2^)+(0.0884P)^2^+0.3651P] where P=(Fo^2^+2Fc^2^)/3'
_refine_ls_weighting_scheme calc
_refine_ls_wR_factor_gt 0.1649
_refine_ls_wR_factor_ref 0.1963
_reflns_Friedel_coverage 0.000
_reflns_number_gt 5667
_reflns_number_total 8881
_reflns_threshold_expression 'I > 2\s(I)'
_cod_data_source_file d2sc06813c2.cif
_cod_data_source_block 25
_cod_depositor_comments 'Adding full bibliography for 1568280--1568287.cif.'
_cod_database_code 1568285
_shelx_shelxl_version_number 2014/7
_shelx_space_group_comment
;
The symmetry employed for this shelxl refinement is uniquely defined
by the following loop, which should always be used as a source of
symmetry information in preference to the above space-group names.
They are only intended as comments.
;
_shelx_estimated_absorpt_t_max 0.997
_shelx_estimated_absorpt_t_min 0.967
_olex2_refinement_description
;
1. Fixed Uiso
 At 1.2 times of:
  All C(H) groups, All C(H,H) groups
2.a Ternary CH refined with riding coordinates:
 C6(H6), C16(H16), C33(H33), C35(H35)
2.b Secondary CH2 refined with riding coordinates:
 C15(H15A,H15B), C34(H34A,H34B)
2.c Aromatic/amide H refined with riding coordinates:
 C1(H1), C2(H2), C3(H3), C7(H7), C8(H8), C10(H10), C11(H11), C12(H12),
 C13(H13), C14(H14), C20(H20), C21(H21), C22(H22), C23(H23), C24(H24), C25(H25),
  C26(H26), C27(H27), C28(H28), C29(H29), C31(H31), C32(H32), C37(H37),
 C38(H38), C39(H39), C40(H40), C41(H41), C42(H42), C44(H44), C45(H45), C48(H48),
  C49(H49), C50(H50), C51(H51)
;
_olex2_submission_special_instructions 'No special instructions were received'

loop_
_space_group_symop_operation_xyz
'x, y, z'
'-x+1/2, y+1/2, -z+1/2'
'-x, -y, -z'
'x-1/2, -y-1/2, z-1/2'

loop_
_atom_site_label
_atom_site_type_symbol
_atom_site_fract_x
_atom_site_fract_y
_atom_site_fract_z
_atom_site_U_iso_or_equiv
_atom_site_adp_type
_atom_site_occupancy
_atom_site_site_symmetry_order
_atom_site_calc_flag
_atom_site_refinement_flags_posn
_atom_site_refinement_flags_adp
_atom_site_refinement_flags_occupancy
_atom_site_disorder_assembly
_atom_site_disorder_group
O1 O 0.40968(14) 0.22483(11) 0.38304(5) 0.0302(4) Uani 1 1 d . . . . .
O2 O 0.55897(14) 0.74825(10) 0.11713(6) 0.0303(4) Uani 1 1 d . . . . .
N1 N 0.6526(2) 0.43600(16) 0.29463(8) 0.0448(5) Uani 1 1 d . . . . .
N2 N 0.36217(18) 0.50736(15) 0.20783(7) 0.0367(5) Uani 1 1 d . . . . .
C1 C 0.2871(2) 0.58138(17) 0.39160(9) 0.0364(5) Uani 1 1 d . . . . .
H1 H 0.2493 0.6434 0.3989 0.044 Uiso 1 1 calc R U . . .
C2 C 0.3119(2) 0.56424(17) 0.34516(9) 0.0353(5) Uani 1 1 d . . . . .
H2 H 0.2903 0.6144 0.3206 0.042 Uiso 1 1 calc R U . . .
C3 C 0.3678(2) 0.47461(16) 0.33452(8) 0.0293(5) Uani 1 1 d . . . . .
H3 H 0.3845 0.4634 0.3026 0.035 Uiso 1 1 calc R U . . .
C4 C 0.39986(19) 0.40049(15) 0.37035(8) 0.0259(5) Uani 1 1 d . . . . .
C5 C 0.4561(2) 0.30270(16) 0.35908(7) 0.0269(5) Uani 1 1 d . . . . .
C6 C 0.4687(2) 0.12575(15) 0.38047(8) 0.0299(5) Uani 1 1 d . . . . .
H6 H 0.5539 0.1255 0.4019 0.036 Uiso 1 1 calc R U . . .
C7 C 0.3835(2) 0.05241(16) 0.40002(8) 0.0313(5) Uani 1 1 d . . . . .
H7 H 0.2956 0.0559 0.3872 0.038 Uiso 1 1 calc R U . . .
C8 C 0.4223(2) -0.01683(16) 0.43382(8) 0.0305(5) Uani 1 1 d . . . . .
H8 H 0.5096 -0.0166 0.4477 0.037 Uiso 1 1 calc R U . . .
C9 C 0.3434(2) -0.09424(16) 0.45203(8) 0.0288(5) Uani 1 1 d . . . . .
C10 C 0.2125(2) -0.10086(17) 0.43648(8) 0.0335(5) Uani 1 1 d . . . . .
H10 H 0.1709 -0.0538 0.4131 0.040 Uiso 1 1 calc R U . . .
C11 C 0.1434(2) -0.17474(17) 0.45466(8) 0.0337(5) Uani 1 1 d . . . . .
H11 H 0.0545 -0.1778 0.4439 0.040 Uiso 1 1 calc R U . . .
C12 C 0.2020(2) -0.24455(17) 0.48838(9) 0.0356(5) Uani 1 1 d . . . . .
H12 H 0.1538 -0.2956 0.5007 0.043 Uiso 1 1 calc R U . . .
C13 C 0.3177(2) 0.50800(18) 0.42724(9) 0.0361(5) Uani 1 1 d . . . . .
H13 H 0.3008 0.5197 0.4591 0.043 Uiso 1 1 calc R U . . .
C14 C 0.3727(2) 0.41771(17) 0.41676(8) 0.0308(5) Uani 1 1 d . . . . .
H14 H 0.3922 0.3671 0.4413 0.037 Uiso 1 1 calc R U . . .
C15 C 0.4825(2) 0.10498(16) 0.32821(8) 0.0321(5) Uani 1 1 d . . . . .
H15A H 0.3985 0.1078 0.3068 0.039 Uiso 1 1 calc R U . . .
H15B H 0.5175 0.0360 0.3258 0.039 Uiso 1 1 calc R U . . .
C16 C 0.5699(2) 0.18324(16) 0.31120(8) 0.0300(5) Uani 1 1 d . . . . .
H16 H 0.6589 0.1663 0.3264 0.036 Uiso 1 1 calc R U . . .
C17 C 0.5387(2) 0.28784(16) 0.32906(8) 0.0279(5) Uani 1 1 d . . . . .
C18 C 0.5987(2) 0.37277(17) 0.31039(8) 0.0313(5) Uani 1 1 d . . . . .
C19 C 0.55932(19) 0.18119(16) 0.25609(8) 0.0268(5) Uani 1 1 d . . . . .
C20 C 0.6356(2) 0.11803(16) 0.23440(8) 0.0300(5) Uani 1 1 d . . . . .
H20 H 0.6959 0.0760 0.2542 0.036 Uiso 1 1 calc R U . . .
C21 C 0.6254(2) 0.11506(17) 0.18416(9) 0.0340(5) Uani 1 1 d . . . . .
H21 H 0.6786 0.0713 0.1699 0.041 Uiso 1 1 calc R U . . .
C22 C 0.5385(2) 0.17514(17) 0.15497(8) 0.0350(5) Uani 1 1 d . . . . .
H22 H 0.5319 0.1733 0.1205 0.042 Uiso 1 1 calc R U . . .
C23 C 0.4608(2) 0.23821(17) 0.17588(8) 0.0362(5) Uani 1 1 d . . . . .
H23 H 0.4007 0.2800 0.1558 0.043 Uiso 1 1 calc R U . . .
C24 C 0.4703(2) 0.24066(17) 0.22598(8) 0.0336(5) Uani 1 1 d . . . . .
H24 H 0.4156 0.2834 0.2401 0.040 Uiso 1 1 calc R U . . .
C25 C 0.4009(2) -0.16542(16) 0.48625(8) 0.0318(5) Uani 1 1 d . . . . .
H25 H 0.4896 -0.1627 0.4974 0.038 Uiso 1 1 calc R U . . .
C26 C 0.3305(2) -0.23964(17) 0.50404(9) 0.0360(5) Uani 1 1 d . . . . .
H26 H 0.3711 -0.2875 0.5272 0.043 Uiso 1 1 calc R U . . .
C27 C 0.7743(2) 1.19499(18) 0.01818(8) 0.0350(5) Uani 1 1 d . . . . .
H27 H 0.8045 1.2535 0.0040 0.042 Uiso 1 1 calc R U . . .
C28 C 0.8578(2) 1.12743(18) 0.04458(8) 0.0355(5) Uani 1 1 d . . . . .
H28 H 0.9461 1.1393 0.0485 0.043 Uiso 1 1 calc R U . . .
C29 C 0.8138(2) 1.04220(18) 0.06550(8) 0.0329(5) Uani 1 1 d . . . . .
H29 H 0.8728 0.9962 0.0833 0.040 Uiso 1 1 calc R U . . .
C30 C 0.6855(2) 1.02263(16) 0.06094(7) 0.0267(5) Uani 1 1 d . . . . .
C31 C 0.6405(2) 0.93289(16) 0.08430(7) 0.0282(5) Uani 1 1 d . . . . .
H31 H 0.6978 0.8779 0.0922 0.034 Uiso 1 1 calc R U . . .
C32 C 0.5274(2) 0.92287(16) 0.09509(8) 0.0296(5) Uani 1 1 d . . . . .
H32 H 0.4701 0.9773 0.0858 0.035 Uiso 1 1 calc R U . . .
C33 C 0.4789(2) 0.83543(16) 0.12032(8) 0.0288(5) Uani 1 1 d . . . . .
H33 H 0.3914 0.8190 0.1031 0.035 Uiso 1 1 calc R U . . .
C34 C 0.4750(2) 0.85581(16) 0.17354(8) 0.0302(5) Uani 1 1 d . . . . .
H34A H 0.4278 0.9194 0.1766 0.036 Uiso 1 1 calc R U . . .
H34B H 0.5619 0.8642 0.1920 0.036 Uiso 1 1 calc R U . . .
C35 C 0.4103(2) 0.76664(15) 0.19457(8) 0.0264(5) Uani 1 1 d . . . . .
H35 H 0.3172 0.7730 0.1829 0.032 Uiso 1 1 calc R U . . .
C36 C 0.43494(19) 0.76991(15) 0.24985(8) 0.0249(4) Uani 1 1 d . . . . .
C37 C 0.3574(2) 0.82874(15) 0.27337(8) 0.0280(5) Uani 1 1 d . . . . .
H37 H 0.2888 0.8647 0.2547 0.034 Uiso 1 1 calc R U . . .
C38 C 0.3786(2) 0.83575(16) 0.32370(8) 0.0307(5) Uani 1 1 d . . . . .
H38 H 0.3242 0.8758 0.3393 0.037 Uiso 1 1 calc R U . . .
C39 C 0.4790(2) 0.78445(17) 0.35134(8) 0.0332(5) Uani 1 1 d . . . . .
H39 H 0.4940 0.7894 0.3859 0.040 Uiso 1 1 calc R U . . .
C40 C 0.7199(2) 0.40570(19) 0.09757(10) 0.0434(6) Uani 1 1 d . . . . .
H40 H 0.7634 0.3486 0.0879 0.052 Uiso 1 1 calc R U . . .
C41 C 0.6788(2) 0.48211(19) 0.06450(10) 0.0443(6) Uani 1 1 d . . . . .
H41 H 0.6936 0.4772 0.0320 0.053 Uiso 1 1 calc R U . . .
C42 C 0.6163(2) 0.56559(18) 0.07853(9) 0.0366(5) Uani 1 1 d . . . . .
H42 H 0.5891 0.6184 0.0558 0.044 Uiso 1 1 calc R U . . .
C43 C 0.5929(2) 0.57245(15) 0.12622(8) 0.0268(5) Uani 1 1 d . . . . .
C44 C 0.6346(2) 0.49487(16) 0.15899(9) 0.0312(5) Uani 1 1 d . . . . .
H44 H 0.6195 0.4988 0.1915 0.037 Uiso 1 1 calc R U . . .
C45 C 0.6977(2) 0.41216(17) 0.14473(9) 0.0385(6) Uani 1 1 d . . . . .
H45 H 0.7259 0.3595 0.1674 0.046 Uiso 1 1 calc R U . . .
C46 C 0.5301(2) 0.66396(15) 0.14120(8) 0.0274(5) Uani 1 1 d . . . . .
C47 C 0.45364(19) 0.66804(15) 0.17457(7) 0.0255(4) Uani 1 1 d . . . . .
C48 C 0.6459(2) 1.17643(17) 0.01258(8) 0.0327(5) Uani 1 1 d . . . . .
H48 H 0.5877 1.2225 -0.0056 0.039 Uiso 1 1 calc R U . . .
C49 C 0.6013(2) 1.09114(16) 0.03333(8) 0.0290(5) Uani 1 1 d . . . . .
H49 H 0.5130 1.0789 0.0288 0.035 Uiso 1 1 calc R U . . .
C50 C 0.5573(2) 0.72599(16) 0.32835(8) 0.0321(5) Uani 1 1 d . . . . .
H50 H 0.6261 0.6904 0.3472 0.039 Uiso 1 1 calc R U . . .
C51 C 0.5359(2) 0.71902(17) 0.27794(8) 0.0307(5) Uani 1 1 d . . . . .
H51 H 0.5906 0.6791 0.2624 0.037 Uiso 1 1 calc R U . . .
C52 C 0.4075(2) 0.57705(17) 0.19281(8) 0.0275(5) Uani 1 1 d . . . . .

loop_
_atom_site_aniso_label
_atom_site_aniso_U_11
_atom_site_aniso_U_22
_atom_site_aniso_U_33
_atom_site_aniso_U_23
_atom_site_aniso_U_13
_atom_site_aniso_U_12
O1 0.0375(9) 0.0264(8) 0.0279(8) 0.0037(6) 0.0091(7) -0.0015(6)
O2 0.0376(9) 0.0253(8) 0.0301(8) 0.0046(6) 0.0118(7) 0.0018(6)
N1 0.0445(13) 0.0502(13) 0.0413(12) 0.0001(10) 0.0124(10) -0.0167(10)
N2 0.0391(12) 0.0373(11) 0.0333(11) 0.0014(9) 0.0058(9) -0.0071(9)
C1 0.0386(13) 0.0292(12) 0.0414(14) -0.0045(10) 0.0069(11) -0.0004(10)
C2 0.0415(14) 0.0294(12) 0.0337(13) 0.0014(10) 0.0039(10) -0.0037(10)
C3 0.0350(12) 0.0280(11) 0.0244(11) -0.0023(9) 0.0040(9) -0.0067(9)
C4 0.0270(11) 0.0273(11) 0.0232(11) -0.0020(8) 0.0040(8) -0.0076(8)
C5 0.0285(11) 0.0283(11) 0.0222(11) 0.0013(9) 0.0003(9) -0.0059(9)
C6 0.0367(12) 0.0269(11) 0.0250(11) 0.0014(9) 0.0025(9) 0.0009(9)
C7 0.0341(12) 0.0301(12) 0.0285(12) -0.0008(9) 0.0028(9) -0.0015(9)
C8 0.0317(12) 0.0319(12) 0.0277(12) -0.0022(9) 0.0048(9) -0.0035(9)
C9 0.0358(12) 0.0287(11) 0.0225(11) -0.0057(9) 0.0067(9) -0.0020(9)
C10 0.0359(13) 0.0358(13) 0.0272(12) 0.0017(10) 0.0014(10) -0.0006(10)
C11 0.0302(12) 0.0417(13) 0.0297(12) -0.0024(10) 0.0065(10) -0.0050(10)
C12 0.0432(14) 0.0326(12) 0.0325(13) -0.0025(10) 0.0104(11) -0.0088(10)
C13 0.0399(14) 0.0400(13) 0.0302(13) -0.0044(10) 0.0111(10) 0.0002(10)
C14 0.0327(12) 0.0348(12) 0.0254(11) 0.0014(9) 0.0065(9) -0.0013(9)
C15 0.0396(13) 0.0291(12) 0.0280(12) -0.0007(9) 0.0069(10) 0.0011(9)
C16 0.0311(12) 0.0340(12) 0.0245(11) 0.0006(9) 0.0040(9) 0.0012(9)
C17 0.0280(11) 0.0317(12) 0.0229(11) -0.0013(9) 0.0014(9) -0.0039(9)
C18 0.0296(12) 0.0382(13) 0.0263(12) -0.0033(10) 0.0052(9) -0.0070(10)
C19 0.0262(11) 0.0294(11) 0.0243(11) -0.0004(9) 0.0031(9) -0.0028(8)
C20 0.0279(11) 0.0311(12) 0.0307(12) 0.0009(9) 0.0043(9) 0.0053(9)
C21 0.0337(13) 0.0341(12) 0.0357(13) -0.0056(10) 0.0099(10) 0.0000(10)
C22 0.0434(14) 0.0360(13) 0.0257(12) -0.0031(10) 0.0062(10) 0.0000(10)
C23 0.0420(14) 0.0377(13) 0.0260(12) 0.0008(10) -0.0012(10) 0.0088(10)
C24 0.0334(12) 0.0403(13) 0.0265(12) -0.0034(10) 0.0043(9) 0.0087(10)
C25 0.0323(12) 0.0332(12) 0.0285(12) -0.0023(9) 0.0020(9) 0.0031(9)
C26 0.0451(14) 0.0322(12) 0.0298(13) 0.0024(10) 0.0044(10) 0.0014(10)
C27 0.0440(14) 0.0328(12) 0.0308(13) -0.0058(10) 0.0139(11) -0.0061(10)
C28 0.0306(12) 0.0477(14) 0.0291(12) -0.0064(10) 0.0081(10) -0.0072(10)
C29 0.0319(12) 0.0412(13) 0.0249(12) -0.0024(10) 0.0030(9) 0.0014(10)
C30 0.0321(12) 0.0290(11) 0.0193(10) -0.0025(8) 0.0056(9) 0.0025(9)
C31 0.0344(12) 0.0300(11) 0.0191(11) 0.0018(9) 0.0016(9) 0.0068(9)
C32 0.0358(13) 0.0267(11) 0.0255(11) 0.0028(9) 0.0036(9) 0.0045(9)
C33 0.0305(12) 0.0272(11) 0.0290(12) 0.0029(9) 0.0061(9) 0.0046(9)
C34 0.0347(12) 0.0275(11) 0.0300(12) 0.0019(9) 0.0096(10) 0.0049(9)
C35 0.0244(11) 0.0300(11) 0.0253(11) 0.0026(9) 0.0059(8) 0.0030(8)
C36 0.0255(11) 0.0261(11) 0.0236(11) -0.0005(8) 0.0053(8) -0.0022(8)
C37 0.0288(11) 0.0246(11) 0.0311(12) 0.0012(9) 0.0071(9) 0.0009(8)
C38 0.0341(12) 0.0288(11) 0.0314(12) -0.0055(9) 0.0113(10) -0.0022(9)
C39 0.0384(13) 0.0351(12) 0.0257(12) -0.0034(10) 0.0045(10) -0.0043(10)
C40 0.0436(15) 0.0376(14) 0.0493(16) -0.0130(12) 0.0089(12) 0.0080(11)
C41 0.0520(16) 0.0468(15) 0.0375(14) -0.0076(12) 0.0173(12) 0.0044(12)
C42 0.0435(14) 0.0378(13) 0.0306(13) 0.0019(10) 0.0124(10) 0.0035(10)
C43 0.0268(11) 0.0262(11) 0.0272(11) -0.0018(9) 0.0039(9) -0.0023(8)
C44 0.0304(12) 0.0305(12) 0.0320(12) -0.0016(9) 0.0034(9) -0.0020(9)
C45 0.0430(14) 0.0301(12) 0.0411(15) -0.0016(10) 0.0043(11) 0.0047(10)
C46 0.0296(12) 0.0259(11) 0.0259(11) 0.0010(9) 0.0029(9) -0.0022(9)
C47 0.0279(11) 0.0264(11) 0.0213(11) 0.0009(8) 0.0025(8) -0.0014(8)
C48 0.0418(14) 0.0296(12) 0.0280(12) 0.0021(9) 0.0097(10) 0.0040(10)
C49 0.0292(12) 0.0312(12) 0.0264(11) -0.0022(9) 0.0046(9) -0.0009(9)
C50 0.0330(12) 0.0343(12) 0.0272(12) -0.0002(9) 0.0008(9) 0.0031(9)
C51 0.0287(12) 0.0363(12) 0.0270(12) -0.0008(9) 0.0050(9) 0.0040(9)
C52 0.0266(11) 0.0333(12) 0.0215(11) -0.0015(9) 0.0013(9) -0.0014(9)

loop_
_atom_type_symbol
_atom_type_description
_atom_type_scat_dispersion_real
_atom_type_scat_dispersion_imag
_atom_type_scat_source
C C 0.0033 0.0016 'International Tables Vol C Tables 4.2.6.8 and 6.1.1.4'
H H 0.0000 0.0000 'International Tables Vol C Tables 4.2.6.8 and 6.1.1.4'
N N 0.0061 0.0033 'International Tables Vol C Tables 4.2.6.8 and 6.1.1.4'
O O 0.0106 0.0060 'International Tables Vol C Tables 4.2.6.8 and 6.1.1.4'

loop_
_geom_angle_atom_site_label_1
_geom_angle_atom_site_label_2
_geom_angle_atom_site_label_3
_geom_angle
_geom_angle_site_symmetry_1
_geom_angle_site_symmetry_3
_geom_angle_publ_flag
C5 O1 C6 116.44(16) . . ?
C46 O2 C33 115.04(16) . . ?
C2 C1 H1 120.1 . . ?
C13 C1 H1 120.1 . . ?
C13 C1 C2 119.8(2) . . ?
C1 C2 H2 119.8 . . ?
C3 C2 C1 120.3(2) . . ?
C3 C2 H2 119.8 . . ?
C2 C3 H3 119.9 . . ?
C2 C3 C4 120.3(2) . . ?
C4 C3 H3 119.9 . . ?
C3 C4 C5 120.91(19) . . ?
C3 C4 C14 119.0(2) . . ?
C14 C4 C5 120.02(19) . . ?
O1 C5 C4 110.38(17) . . ?
C17 C5 O1 122.57(19) . . ?
C17 C5 C4 127.03(19) . . ?
O1 C6 H6 109.6 . . ?
O1 C6 C7 104.86(17) . . ?
O1 C6 C15 109.15(17) . . ?
C7 C6 H6 109.6 . . ?
C7 C6 C15 113.97(18) . . ?
C15 C6 H6 109.6 . . ?
C6 C7 H7 117.7 . . ?
C8 C7 C6 124.6(2) . . ?
C8 C7 H7 117.7 . . ?
C7 C8 H8 116.8 . . ?
C7 C8 C9 126.5(2) . . ?
C9 C8 H8 116.8 . . ?
C10 C9 C8 123.1(2) . . ?
C25 C9 C8 119.1(2) . . ?
C25 C9 C10 117.8(2) . . ?
C9 C10 H10 119.6 . . ?
C11 C10 C9 120.7(2) . . ?
C11 C10 H10 119.6 . . ?
C10 C11 H11 119.7 . . ?
C10 C11 C12 120.6(2) . . ?
C12 C11 H11 119.7 . . ?
C11 C12 H12 120.2 . . ?
C26 C12 C11 119.6(2) . . ?
C26 C12 H12 120.2 . . ?
C1 C13 H13 119.9 . . ?
C1 C13 C14 120.2(2) . . ?
C14 C13 H13 119.9 . . ?
C4 C14 H14 119.8 . . ?
C13 C14 C4 120.3(2) . . ?
C13 C14 H14 119.8 . . ?
C6 C15 H15A 109.5 . . ?
C6 C15 H15B 109.5 . . ?
C6 C15 C16 110.51(18) . . ?
H15A C15 H15B 108.1 . . ?
C16 C15 H15A 109.5 . . ?
C16 C15 H15B 109.5 . . ?
C15 C16 H16 108.3 . . ?
C17 C16 C15 108.84(17) . . ?
C17 C16 H16 108.3 . . ?
C19 C16 C15 111.38(17) . . ?
C19 C16 H16 108.3 . . ?
C19 C16 C17 111.49(17) . . ?
C5 C17 C16 123.16(19) . . ?
C5 C17 C18 120.4(2) . . ?
C18 C17 C16 116.39(18) . . ?
N1 C18 C17 175.3(3) . . ?
C20 C19 C16 120.75(19) . . ?
C20 C19 C24 118.1(2) . . ?
C24 C19 C16 121.07(19) . . ?
C19 C20 H20 119.5 . . ?
C19 C20 C21 121.0(2) . . ?
C21 C20 H20 119.5 . . ?
C20 C21 H21 119.9 . . ?
C22 C21 C20 120.3(2) . . ?
C22 C21 H21 119.9 . . ?
C21 C22 H22 120.2 . . ?
C21 C22 C23 119.7(2) . . ?
C23 C22 H22 120.2 . . ?
C22 C23 H23 120.0 . . ?
C22 C23 C24 120.1(2) . . ?
C24 C23 H23 120.0 . . ?
C19 C24 H24 119.6 . . ?
C23 C24 C19 120.8(2) . . ?
C23 C24 H24 119.6 . . ?
C9 C25 H25 119.5 . . ?
C26 C25 C9 120.9(2) . . ?
C26 C25 H25 119.5 . . ?
C12 C26 C25 120.3(2) . . ?
C12 C26 H26 119.8 . . ?
C25 C26 H26 119.8 . . ?
C28 C27 H27 120.4 . . ?
C28 C27 C48 119.2(2) . . ?
C48 C27 H27 120.4 . . ?
C27 C28 H28 119.8 . . ?
C27 C28 C29 120.5(2) . . ?
C29 C28 H28 119.8 . . ?
C28 C29 H29 119.3 . . ?
C28 C29 C30 121.4(2) . . ?
C30 C29 H29 119.3 . . ?
C29 C30 C31 120.67(19) . . ?
C29 C30 C49 117.6(2) . . ?
C49 C30 C31 121.71(19) . . ?
C30 C31 H31 117.4 . . ?
C32 C31 C30 125.13(19) . . ?
C32 C31 H31 117.4 . . ?
C31 C32 H32 116.4 . . ?
C31 C32 C33 127.19(19) . . ?
C33 C32 H32 116.4 . . ?
O2 C33 C32 108.58(17) . . ?
O2 C33 H33 108.6 . . ?
O2 C33 C34 108.85(17) . . ?
C32 C33 H33 108.6 . . ?
C32 C33 C34 113.55(18) . . ?
C34 C33 H33 108.6 . . ?
C33 C34 H34A 109.8 . . ?
C33 C34 H34B 109.8 . . ?
C33 C34 C35 109.51(17) . . ?
H34A C34 H34B 108.2 . . ?
C35 C34 H34A 109.8 . . ?
C35 C34 H34B 109.8 . . ?
C34 C35 H35 108.0 . . ?
C36 C35 C34 111.05(17) . . ?
C36 C35 H35 108.0 . . ?
C36 C35 C47 112.88(17) . . ?
C47 C35 C34 108.79(16) . . ?
C47 C35 H35 108.0 . . ?
C37 C36 C35 119.15(18) . . ?
C37 C36 C51 118.6(2) . . ?
C51 C36 C35 122.24(18) . . ?
C36 C37 H37 119.5 . . ?
C38 C37 C36 120.9(2) . . ?
C38 C37 H37 119.5 . . ?
C37 C38 H38 120.0 . . ?
C37 C38 C39 120.0(2) . . ?
C39 C38 H38 120.0 . . ?
C38 C39 H39 120.2 . . ?
C50 C39 C38 119.6(2) . . ?
C50 C39 H39 120.2 . . ?
C41 C40 H40 120.0 . . ?
C45 C40 H40 120.0 . . ?
C45 C40 C41 120.1(2) . . ?
C40 C41 H41 119.9 . . ?
C42 C41 C40 120.2(2) . . ?
C42 C41 H41 119.9 . . ?
C41 C42 H42 120.0 . . ?
C41 C42 C43 120.1(2) . . ?
C43 C42 H42 120.0 . . ?
C42 C43 C46 119.43(19) . . ?
C44 C43 C42 119.0(2) . . ?
C44 C43 C46 121.49(19) . . ?
C43 C44 H44 119.8 . . ?
C45 C44 C43 120.5(2) . . ?
C45 C44 H44 119.8 . . ?
C40 C45 H45 119.9 . . ?
C44 C45 C40 120.2(2) . . ?
C44 C45 H45 119.9 . . ?
O2 C46 C43 111.53(18) . . ?
C47 C46 O2 121.99(19) . . ?
C47 C46 C43 126.48(19) . . ?
C46 C47 C35 123.59(18) . . ?
C46 C47 C52 120.55(19) . . ?
C52 C47 C35 115.87(18) . . ?
C27 C48 H48 119.7 . . ?
C27 C48 C49 120.6(2) . . ?
C49 C48 H48 119.7 . . ?
C30 C49 H49 119.7 . . ?
C48 C49 C30 120.7(2) . . ?
C48 C49 H49 119.7 . . ?
C39 C50 H50 119.9 . . ?
C39 C50 C51 120.3(2) . . ?
C51 C50 H50 119.9 . . ?
C36 C51 H51 119.7 . . ?
C50 C51 C36 120.6(2) . . ?
C50 C51 H51 119.7 . . ?
N2 C52 C47 175.0(2) . . ?

loop_
_geom_bond_atom_site_label_1
_geom_bond_atom_site_label_2
_geom_bond_distance
_geom_bond_site_symmetry_2
_geom_bond_publ_flag
O1 C5 1.366(2) . ?
O1 C6 1.458(2) . ?
O2 C33 1.448(2) . ?
O2 C46 1.361(2) . ?
N1 C18 1.146(3) . ?
N2 C52 1.152(3) . ?
C1 H1 0.9500 . ?
C1 C2 1.387(3) . ?
C1 C13 1.382(3) . ?
C2 H2 0.9500 . ?
C2 C3 1.381(3) . ?
C3 H3 0.9500 . ?
C3 C4 1.394(3) . ?
C4 C5 1.480(3) . ?
C4 C14 1.396(3) . ?
C5 C17 1.341(3) . ?
C6 H6 1.0000 . ?
C6 C7 1.501(3) . ?
C6 C15 1.516(3) . ?
C7 H7 0.9500 . ?
C7 C8 1.323(3) . ?
C8 H8 0.9500 . ?
C8 C9 1.474(3) . ?
C9 C10 1.400(3) . ?
C9 C25 1.399(3) . ?
C10 H10 0.9500 . ?
C10 C11 1.376(3) . ?
C11 H11 0.9500 . ?
C11 C12 1.382(3) . ?
C12 H12 0.9500 . ?
C12 C26 1.374(3) . ?
C13 H13 0.9500 . ?
C13 C14 1.382(3) . ?
C14 H14 0.9500 . ?
C15 H15A 0.9900 . ?
C15 H15B 0.9900 . ?
C15 C16 1.527(3) . ?
C16 H16 1.0000 . ?
C16 C17 1.522(3) . ?
C16 C19 1.520(3) . ?
C17 C18 1.435(3) . ?
C19 C20 1.382(3) . ?
C19 C24 1.394(3) . ?
C20 H20 0.9500 . ?
C20 C21 1.386(3) . ?
C21 H21 0.9500 . ?
C21 C22 1.373(3) . ?
C22 H22 0.9500 . ?
C22 C23 1.381(3) . ?
C23 H23 0.9500 . ?
C23 C24 1.383(3) . ?
C24 H24 0.9500 . ?
C25 H25 0.9500 . ?
C25 C26 1.383(3) . ?
C26 H26 0.9500 . ?
C27 H27 0.9500 . ?
C27 C28 1.378(3) . ?
C27 C48 1.385(3) . ?
C28 H28 0.9500 . ?
C28 C29 1.386(3) . ?
C29 H29 0.9500 . ?
C29 C30 1.388(3) . ?
C30 C31 1.472(3) . ?
C30 C49 1.405(3) . ?
C31 H31 0.9500 . ?
C31 C32 1.313(3) . ?
C32 H32 0.9500 . ?
C32 C33 1.492(3) . ?
C33 H33 1.0000 . ?
C33 C34 1.516(3) . ?
C34 H34A 0.9900 . ?
C34 H34B 0.9900 . ?
C34 C35 1.534(3) . ?
C35 H35 1.0000 . ?
C35 C36 1.517(3) . ?
C35 C47 1.519(3) . ?
C36 C37 1.387(3) . ?
C36 C51 1.391(3) . ?
C37 H37 0.9500 . ?
C37 C38 1.384(3) . ?
C38 H38 0.9500 . ?
C38 C39 1.384(3) . ?
C39 H39 0.9500 . ?
C39 C50 1.382(3) . ?
C40 H40 0.9500 . ?
C40 C41 1.382(4) . ?
C40 C45 1.381(4) . ?
C41 H41 0.9500 . ?
C41 C42 1.381(3) . ?
C42 H42 0.9500 . ?
C42 C43 1.401(3) . ?
C43 C44 1.389(3) . ?
C43 C46 1.478(3) . ?
C44 H44 0.9500 . ?
C44 C45 1.379(3) . ?
C45 H45 0.9500 . ?
C46 C47 1.350(3) . ?
C47 C52 1.425(3) . ?
C48 H48 0.9500 . ?
C48 C49 1.388(3) . ?
C49 H49 0.9500 . ?
C50 H50 0.9500 . ?
C50 C51 1.386(3) . ?
C51 H51 0.9500 . ?

loop_
_geom_torsion_atom_site_label_1
_geom_torsion_atom_site_label_2
_geom_torsion_atom_site_label_3
_geom_torsion_atom_site_label_4
_geom_torsion
_geom_torsion_site_symmetry_1
_geom_torsion_site_symmetry_2
_geom_torsion_site_symmetry_3
_geom_torsion_site_symmetry_4
_geom_torsion_publ_flag
O1 C5 C17 C16 11.9(3) . . . . ?
O1 C5 C17 C18 -170.82(19) . . . . ?
O1 C6 C7 C8 -130.7(2) . . . . ?
O1 C6 C15 C16 62.8(2) . . . . ?
O2 C33 C34 C35 -65.2(2) . . . . ?
O2 C46 C47 C35 -10.4(3) . . . . ?
O2 C46 C47 C52 168.95(18) . . . . ?
C1 C2 C3 C4 0.0(3) . . . . ?
C1 C13 C14 C4 1.1(3) . . . . ?
C2 C1 C13 C14 0.0(4) . . . . ?
C2 C3 C4 C5 178.03(19) . . . . ?
C2 C3 C4 C14 1.0(3) . . . . ?
C3 C4 C5 O1 -141.71(19) . . . . ?
C3 C4 C5 C17 36.7(3) . . . . ?
C3 C4 C14 C13 -1.5(3) . . . . ?
C4 C5 C17 C16 -166.42(19) . . . . ?
C4 C5 C17 C18 10.9(3) . . . . ?
C5 O1 C6 C7 -168.35(17) . . . . ?
C5 O1 C6 C15 -45.9(2) . . . . ?
C5 C4 C14 C13 -178.6(2) . . . . ?
C6 O1 C5 C4 -172.28(17) . . . . ?
C6 O1 C5 C17 9.2(3) . . . . ?
C6 C7 C8 C9 -176.1(2) . . . . ?
C6 C15 C16 C17 -42.2(2) . . . . ?
C6 C15 C16 C19 -165.51(18) . . . . ?
C7 C6 C15 C16 179.67(18) . . . . ?
C7 C8 C9 C10 -2.9(3) . . . . ?
C7 C8 C9 C25 176.7(2) . . . . ?
C8 C9 C10 C11 179.9(2) . . . . ?
C8 C9 C25 C26 -179.6(2) . . . . ?
C9 C10 C11 C12 -0.5(3) . . . . ?
C9 C25 C26 C12 -0.2(3) . . . . ?
C10 C9 C25 C26 0.0(3) . . . . ?
C10 C11 C12 C26 0.3(3) . . . . ?
C11 C12 C26 C25 0.0(4) . . . . ?
C13 C1 C2 C3 -0.5(4) . . . . ?
C14 C4 C5 O1 35.3(3) . . . . ?
C14 C4 C5 C17 -146.3(2) . . . . ?
C15 C6 C7 C8 110.0(3) . . . . ?
C15 C16 C17 C5 6.3(3) . . . . ?
C15 C16 C17 C18 -171.09(19) . . . . ?
C15 C16 C19 C20 -89.5(2) . . . . ?
C15 C16 C19 C24 88.8(2) . . . . ?
C16 C19 C20 C21 179.3(2) . . . . ?
C16 C19 C24 C23 -179.7(2) . . . . ?
C17 C16 C19 C20 148.8(2) . . . . ?
C17 C16 C19 C24 -33.0(3) . . . . ?
C19 C16 C17 C5 129.6(2) . . . . ?
C19 C16 C17 C18 -47.8(3) . . . . ?
C19 C20 C21 C22 -0.1(3) . . . . ?
C20 C19 C24 C23 -1.5(3) . . . . ?
C20 C21 C22 C23 -0.4(3) . . . . ?
C21 C22 C23 C24 -0.1(4) . . . . ?
C22 C23 C24 C19 1.0(4) . . . . ?
C24 C19 C20 C21 1.0(3) . . . . ?
C25 C9 C10 C11 0.4(3) . . . . ?
C27 C28 C29 C30 -0.5(3) . . . . ?
C27 C48 C49 C30 0.8(3) . . . . ?
C28 C27 C48 C49 0.2(3) . . . . ?
C28 C29 C30 C31 -178.7(2) . . . . ?
C28 C29 C30 C49 1.5(3) . . . . ?
C29 C30 C31 C32 158.2(2) . . . . ?
C29 C30 C49 C48 -1.6(3) . . . . ?
C30 C31 C32 C33 -177.6(2) . . . . ?
C31 C30 C49 C48 178.53(19) . . . . ?
C31 C32 C33 O2 -18.8(3) . . . . ?
C31 C32 C33 C34 102.4(3) . . . . ?
C32 C33 C34 C35 173.71(17) . . . . ?
C33 O2 C46 C43 165.51(18) . . . . ?
C33 O2 C46 C47 -14.9(3) . . . . ?
C33 C34 C35 C36 164.87(17) . . . . ?
C33 C34 C35 C47 40.0(2) . . . . ?
C34 C35 C36 C37 85.3(2) . . . . ?
C34 C35 C36 C51 -92.2(2) . . . . ?
C34 C35 C47 C46 -4.1(3) . . . . ?
C34 C35 C47 C52 176.58(18) . . . . ?
C35 C36 C37 C38 -178.40(19) . . . . ?
C35 C36 C51 C50 178.3(2) . . . . ?
C36 C35 C47 C46 -127.8(2) . . . . ?
C36 C35 C47 C52 52.8(2) . . . . ?
C36 C37 C38 C39 0.6(3) . . . . ?
C37 C36 C51 C50 0.9(3) . . . . ?
C37 C38 C39 C50 -0.3(3) . . . . ?
C38 C39 C50 C51 0.3(3) . . . . ?
C39 C50 C51 C36 -0.6(3) . . . . ?
C40 C41 C42 C43 -0.8(4) . . . . ?
C41 C40 C45 C44 0.0(4) . . . . ?
C41 C42 C43 C44 0.6(3) . . . . ?
C41 C42 C43 C46 177.8(2) . . . . ?
C42 C43 C44 C45 -0.2(3) . . . . ?
C42 C43 C46 O2 -31.3(3) . . . . ?
C42 C43 C46 C47 149.2(2) . . . . ?
C43 C44 C45 C40 -0.1(4) . . . . ?
C43 C46 C47 C35 169.09(19) . . . . ?
C43 C46 C47 C52 -11.6(3) . . . . ?
C44 C43 C46 O2 145.8(2) . . . . ?
C44 C43 C46 C47 -33.7(3) . . . . ?
C45 C40 C41 C42 0.5(4) . . . . ?
C46 O2 C33 C32 176.33(17) . . . . ?
C46 O2 C33 C34 52.3(2) . . . . ?
C46 C43 C44 C45 -177.3(2) . . . . ?
C47 C35 C36 C37 -152.27(19) . . . . ?
C47 C35 C36 C51 30.3(3) . . . . ?
C48 C27 C28 C29 -0.3(3) . . . . ?
C49 C30 C31 C32 -22.0(3) . . . . ?
C51 C36 C37 C38 -0.9(3) . . . . ?
